data_1548988
loop_
_publ_author_name
'Dakir, Mohamed'
'Benharref, Ahmed'
'El Ammari, Lahcen'
'Saadi, Mohamed'
'Oukhrib, Abdelouahd'
'Berraho, Moha'

_publ_section_title
;
 6-Methyl-1-(nitromethyl)-4-(propan-2-yl)naphthalene
;
_journal_issue 2
_journal_name_full IUCrData
_journal_page_first x180274
_journal_paper_doi 10.1107/S2414314618002742
_journal_volume 3
_journal_year 2018
_chemical_formula_iupac 'C15 H17 N O2'
_chemical_formula_moiety 'C15 H17 N O2'
_chemical_formula_sum 'C15 H17 N O2'
_chemical_formula_weight 243.29
_chemical_name_systematic
;
6-Methyl-1-(nitromethyl)-4-(propan-2-yl)naphthalene
;
_space_group_crystal_system monoclinic
_space_group_IT_number 15
_space_group_name_Hall '-C 2yc'
_space_group_name_H-M_alt 'C 1 2/c 1'
_symmetry_space_group_name_Hall '-C 2yc'
_symmetry_space_group_name_H-M 'C 1 2/c 1'
_atom_sites_solution_hydrogens geom
_audit_creation_method SHELXL-2014/7
_cell_angle_alpha 90
_cell_angle_beta 113.16(2)
_cell_angle_gamma 90
_cell_formula_units_Z 8
_cell_length_a 29.001(10)
_cell_length_b 4.8412(19)
_cell_length_c 20.474(9)
_cell_measurement_reflns_used 2912
_cell_measurement_temperature 173(2)
_cell_measurement_theta_max 27.1
_cell_measurement_theta_min 3
_cell_volume 2642.9(18)
_computing_cell_refinement
;
SAINT (Bruker, 2009)
;
_computing_data_collection
;
APEX2 (Bruker, 2009)
;
_computing_data_reduction
;
SAINT (Bruker, 2009)
;
_computing_molecular_graphics
;
ORTEP-3 for Windows (Farrugia, 2012) and Mercury (Macrae <i>et al.</i>,
2008)
;
_computing_publication_material
;
publCIF (Westrip, 2010)
;
_computing_structure_refinement
;
SHELXL2014 (Sheldrick, 2015)
;
_computing_structure_solution
;
SHELXS2014 (Sheldrick, 2008)
;
_diffrn_ambient_temperature 173(2)
_diffrn_measured_fraction_theta_full 0.999
_diffrn_measured_fraction_theta_max 0.999
_diffrn_measurement_device_type 'Bruker X8 APEX'
_diffrn_measurement_method '\f and \w scans'
_diffrn_radiation_type MoK\a
_diffrn_radiation_wavelength 0.71073
_diffrn_reflns_av_R_equivalents 0.0281
_diffrn_reflns_limit_h_max 36
_diffrn_reflns_limit_h_min -36
_diffrn_reflns_limit_k_max 6
_diffrn_reflns_limit_k_min -6
_diffrn_reflns_limit_l_max 26
_diffrn_reflns_limit_l_min -26
_diffrn_reflns_number 26616
_diffrn_reflns_theta_full 25.242
_diffrn_reflns_theta_max 27.099
_diffrn_reflns_theta_min 2.970
_exptl_absorpt_coefficient_mu 0.081
_exptl_absorpt_correction_T_max 0.988
_exptl_absorpt_correction_T_min 0.960
_exptl_absorpt_correction_type multi-scan
_exptl_absorpt_process_details
;
(SADABS; Bruker, 2009)
;
_exptl_crystal_colour colourless
_exptl_crystal_density_diffrn 1.223
_exptl_crystal_description plate
_exptl_crystal_F_000 1040
_exptl_crystal_size_max 0.500
_exptl_crystal_size_mid 0.450
_exptl_crystal_size_min 0.150
_refine_diff_density_max 0.232
_refine_diff_density_min -0.232
_refine_ls_extinction_method none
_refine_ls_goodness_of_fit_ref 1.087
_refine_ls_hydrogen_treatment constr
_refine_ls_matrix_type full
_refine_ls_number_parameters 166
_refine_ls_number_reflns 2912
_refine_ls_number_restraints 0
_refine_ls_restrained_S_all 1.087
_refine_ls_R_factor_all 0.0539
_refine_ls_R_factor_gt 0.0486
_refine_ls_shift/su_max 0.001
_refine_ls_shift/su_mean 0.000
_refine_ls_structure_factor_coef Fsqd
_refine_ls_weighting_details 'w=1/[\s^2^(Fo^2^)+(0.0590P)^2^+2.2975P] where P=(Fo^2^+2Fc^2^)/3'
_refine_ls_weighting_scheme calc
_refine_ls_wR_factor_gt 0.1278
_refine_ls_wR_factor_ref 0.1315
_reflns_number_gt 2579
_reflns_number_total 2912
_reflns_threshold_expression 'I > 2\s(I)'
_cod_data_source_file ff4025sup1.cif
_cod_data_source_block I
_cod_original_cell_volume 2642.7(18)
_cod_database_code 1548988
_shelx_space_group_comment
;
The symmetry employed for this shelxl refinement is uniquely defined
by the following loop, which should always be used as a source of
symmetry information in preference to the above space-group names.
They are only intended as comments.
;
_shelx_estimated_absorpt_t_min 0.957
_shelx_estimated_absorpt_t_max 0.987

loop_
_space_group_symop_operation_xyz
'x, y, z'
'-x, y, -z+1/2'
'x+1/2, y+1/2, z'
'-x+1/2, y+1/2, -z+1/2'
'-x, -y, -z'
'x, -y, z-1/2'
'-x+1/2, -y+1/2, -z'
'x+1/2, -y+1/2, z-1/2'

loop_
_atom_site_type_symbol
_atom_site_label
_atom_site_fract_x
_atom_site_fract_y
_atom_site_fract_z
_atom_site_U_iso_or_equiv
_atom_site_adp_type
_atom_site_calc_flag
_atom_site_occupancy
O O1 0.79689(5) 0.2689(3) 0.46980(7) 0.0677(5) Uani d 1
O O2 0.78273(4) 0.5935(3) 0.39377(7) 0.0515(4) Uani d 1
N N1 0.77205(5) 0.3746(3) 0.41311(6) 0.0335(3) Uani d 1
C C11 0.72743(6) 0.2118(3) 0.36430(9) 0.0374(4) Uani d 1
H H11A 0.7396 0.0547 0.3445 0.045 Uiso calc 1
H H11B 0.7095 0.1347 0.3925 0.045 Uiso calc 1
C C2 0.69125(5) 0.3779(3) 0.30416(8) 0.0298(3) Uani d 1
C C1 0.65794(5) 0.5709(3) 0.31594(7) 0.0265(3) Uani d 1
C C6 0.62150(5) 0.7103(3) 0.25662(7) 0.0256(3) Uani d 1
C C5 0.61847(5) 0.6535(3) 0.18605(7) 0.0274(3) Uani d 1
C C12 0.57701(5) 0.7833(3) 0.12210(7) 0.0339(3) Uani d 1
H H12 0.5722 0.9767 0.1354 0.041 Uiso calc 1
C C14 0.52770(6) 0.6276(4) 0.10593(9) 0.0455(4) Uani d 1
H H14A 0.5308 0.4389 0.0908 0.068 Uiso calc 1
H H14B 0.5004 0.7229 0.0679 0.068 Uiso calc 1
H H14C 0.5204 0.6215 0.1487 0.068 Uiso calc 1
C C3 0.68822(5) 0.3335(3) 0.23673(8) 0.0344(3) Uani d 1
H H3 0.7108 0.2079 0.2292 0.041 Uiso calc 1
C C4 0.65214(5) 0.4710(3) 0.17804(7) 0.0334(3) Uani d 1
H H4 0.6511 0.4364 0.1318 0.040 Uiso calc 1
C C7 0.58932(5) 0.9034(3) 0.27020(8) 0.0307(3) Uani d 1
H H7 0.5649 0.9977 0.2311 0.037 Uiso calc 1
C C8 0.59199(6) 0.9594(3) 0.33739(8) 0.0345(3) Uani d 1
C C15 0.55733(7) 1.1693(4) 0.34918(10) 0.0482(4) Uani d 1
H H15A 0.5446 1.2951 0.3084 0.072 Uiso calc 1
H H15B 0.5758 1.2751 0.3924 0.072 Uiso calc 1
H H15C 0.5292 1.0736 0.3543 0.072 Uiso calc 1
C C9 0.62796(6) 0.8178(3) 0.39508(8) 0.0387(4) Uani d 1
H H9 0.6301 0.8530 0.4418 0.046 Uiso calc 1
C C10 0.65986(6) 0.6305(3) 0.38503(8) 0.0344(3) Uani d 1
H H10 0.6838 0.5384 0.4250 0.041 Uiso calc 1
C C13 0.58857(7) 0.7985(5) 0.05544(9) 0.0549(5) Uani d 1
H H13A 0.6205 0.8951 0.0666 0.082 Uiso calc 1
H H13B 0.5617 0.8989 0.0181 0.082 Uiso calc 1
H H13C 0.5910 0.6111 0.0389 0.082 Uiso calc 1

loop_
_atom_site_aniso_label
_atom_site_aniso_U_11
_atom_site_aniso_U_22
_atom_site_aniso_U_33
_atom_site_aniso_U_12
_atom_site_aniso_U_13
_atom_site_aniso_U_23
O1 0.0646(9) 0.0796(10) 0.0357(6) -0.0173(8) -0.0051(6) 0.0262(7)
O2 0.0421(6) 0.0404(7) 0.0567(7) -0.0125(5) 0.0029(5) 0.0166(6)
N1 0.0311(6) 0.0357(7) 0.0308(6) -0.0003(5) 0.0091(5) 0.0083(5)
C11 0.0332(7) 0.0268(7) 0.0435(8) -0.0026(6) 0.0055(6) 0.0102(6)
C2 0.0267(6) 0.0217(6) 0.0345(7) -0.0027(5) 0.0050(5) 0.0028(5)
C1 0.0266(6) 0.0222(6) 0.0285(6) -0.0072(5) 0.0085(5) 0.0007(5)
C6 0.0259(6) 0.0219(6) 0.0282(6) -0.0040(5) 0.0098(5) -0.0009(5)
C5 0.0271(6) 0.0273(7) 0.0251(6) -0.0010(5) 0.0075(5) -0.0003(5)
C12 0.0324(7) 0.0369(8) 0.0282(7) 0.0044(6) 0.0077(6) 0.0035(6)
C14 0.0306(8) 0.0500(10) 0.0444(9) 0.0026(7) 0.0024(7) 0.0018(8)
C3 0.0294(7) 0.0288(7) 0.0410(8) 0.0039(6) 0.0096(6) -0.0053(6)
C4 0.0315(7) 0.0379(8) 0.0285(7) 0.0025(6) 0.0094(6) -0.0063(6)
C7 0.0306(7) 0.0256(7) 0.0369(7) -0.0019(5) 0.0143(6) -0.0011(6)
C8 0.0365(7) 0.0303(7) 0.0437(8) -0.0114(6) 0.0231(6) -0.0102(6)
C15 0.0479(9) 0.0449(9) 0.0650(11) -0.0097(8) 0.0362(9) -0.0198(8)
C9 0.0427(8) 0.0469(9) 0.0321(7) -0.0180(7) 0.0207(7) -0.0104(7)
C10 0.0347(7) 0.0394(8) 0.0268(7) -0.0115(6) 0.0096(6) 0.0032(6)
C13 0.0499(10) 0.0804(14) 0.0309(8) 0.0126(10) 0.0121(7) 0.0150(9)

loop_
_atom_type_symbol
_atom_type_description
_atom_type_scat_dispersion_real
_atom_type_scat_dispersion_imag
_atom_type_scat_source
C C 0.0033 0.0016 'International Tables Vol C Tables 4.2.6.8 and 6.1.1.4'
H H 0.0000 0.0000 'International Tables Vol C Tables 4.2.6.8 and 6.1.1.4'
O O 0.0106 0.0060 'International Tables Vol C Tables 4.2.6.8 and 6.1.1.4'
N N 0.0061 0.0033 'International Tables Vol C Tables 4.2.6.8 and 6.1.1.4'

loop_
_geom_angle_atom_site_label_1
_geom_angle_atom_site_label_2
_geom_angle_atom_site_label_3
_geom_angle
O1 N1 O2 123.31(14)
O1 N1 C11 116.44(13)
O2 N1 C11 120.16(12)
C2 C11 N1 113.86(12)
C2 C11 H11A 108.8
N1 C11 H11A 108.8
C2 C11 H11B 108.8
N1 C11 H11B 108.8
H11A C11 H11B 107.7
C3 C2 C1 119.60(12)
C3 C2 C11 119.47(14)
C1 C2 C11 120.83(13)
C10 C1 C6 118.42(13)
C10 C1 C2 122.35(13)
C6 C1 C2 119.23(12)
C7 C6 C1 117.85(12)
C7 C6 C5 122.40(12)
C1 C6 C5 119.75(12)
C4 C5 C6 118.51(12)
C4 C5 C12 121.39(12)
C6 C5 C12 120.03(12)
C5 C12 C13 114.28(13)
C5 C12 C14 109.69(13)
C13 C12 C14 110.13(14)
C5 C12 H12 107.5
C13 C12 H12 107.5
C14 C12 H12 107.5
C12 C14 H14A 109.5
C12 C14 H14B 109.5
H14A C14 H14B 109.5
C12 C14 H14C 109.5
H14A C14 H14C 109.5
H14B C14 H14C 109.5
C2 C3 C4 121.18(13)
C2 C3 H3 119.4
C4 C3 H3 119.4
C5 C4 C3 121.69(13)
C5 C4 H4 119.2
C3 C4 H4 119.2
C8 C7 C6 122.82(14)
C8 C7 H7 118.6
C6 C7 H7 118.6
C7 C8 C9 118.37(14)
C7 C8 C15 120.83(15)
C9 C8 C15 120.80(14)
C8 C15 H15A 109.5
C8 C15 H15B 109.5
H15A C15 H15B 109.5
C8 C15 H15C 109.5
H15A C15 H15C 109.5
H15B C15 H15C 109.5
C10 C9 C8 121.21(13)
C10 C9 H9 119.4
C8 C9 H9 119.4
C9 C10 C1 121.33(14)
C9 C10 H10 119.3
C1 C10 H10 119.3
C12 C13 H13A 109.5
C12 C13 H13B 109.5
H13A C13 H13B 109.5
C12 C13 H13C 109.5
H13A C13 H13C 109.5
H13B C13 H13C 109.5

loop_
_geom_bond_atom_site_label_1
_geom_bond_atom_site_label_2
_geom_bond_distance
O1 N1 1.2123(17)
O2 N1 1.2133(17)
N1 C11 1.509(2)
C11 C2 1.499(2)
C11 H11A 0.9900
C11 H11B 0.9900
C2 C3 1.365(2)
C2 C1 1.431(2)
C1 C10 1.423(2)
C1 C6 1.4275(19)
C6 C7 1.4238(19)
C6 C5 1.4389(19)
C5 C4 1.374(2)
C5 C12 1.5219(19)
C12 C13 1.530(2)
C12 C14 1.533(2)
C12 H12 1.0000
C14 H14A 0.9800
C14 H14B 0.9800
C14 H14C 0.9800
C3 C4 1.412(2)
C3 H3 0.9500
C4 H4 0.9500
C7 C8 1.374(2)
C7 H7 0.9500
C8 C9 1.409(2)
C8 C15 1.514(2)
C15 H15A 0.9800
C15 H15B 0.9800
C15 H15C 0.9800
C9 C10 1.367(2)
C9 H9 0.9500
C10 H10 0.9500
C13 H13A 0.9800
C13 H13B 0.9800
C13 H13C 0.9800

loop_
_geom_hbond_atom_site_label_D
_geom_hbond_atom_site_label_H
_geom_hbond_atom_site_label_A
_geom_hbond_site_symmetry_A
_geom_hbond_distance_DH
_geom_hbond_distance_HA
_geom_hbond_distance_DA
_geom_hbond_angle_DHA
C10 H10 O1 7_656 0.95 2.49 3.349(2) 150
C11 H11A O2 1_545 0.99 2.56 3.337(3) 135
C11 H11B Cg 1_545 0.99 2.91 3.511(2) 120

loop_
_geom_torsion_atom_site_label_1
_geom_torsion_atom_site_label_2
_geom_torsion_atom_site_label_3
_geom_torsion_atom_site_label_4
_geom_torsion
O1 N1 C11 C2 165.52(15)
O2 N1 C11 C2 -17.5(2)
N1 C11 C2 C3 108.31(16)
N1 C11 C2 C1 -75.26(17)
C3 C2 C1 C10 -178.70(13)
C11 C2 C1 C10 4.87(19)
C3 C2 C1 C6 1.04(19)
C11 C2 C1 C6 -175.39(12)
C10 C1 C6 C7 0.49(18)
C2 C1 C6 C7 -179.26(12)
C10 C1 C6 C5 -179.72(12)
C2 C1 C6 C5 0.53(18)
C7 C6 C5 C4 177.81(13)
C1 C6 C5 C4 -1.97(19)
C7 C6 C5 C12 -5.24(19)
C1 C6 C5 C12 174.98(12)
C4 C5 C12 C13 -25.0(2)
C6 C5 C12 C13 158.16(15)
C4 C5 C12 C14 99.23(17)
C6 C5 C12 C14 -77.62(17)
C1 C2 C3 C4 -1.2(2)
C11 C2 C3 C4 175.32(13)
C6 C5 C4 C3 1.9(2)
C12 C5 C4 C3 -175.00(13)
C2 C3 C4 C5 -0.3(2)
C1 C6 C7 C8 -0.1(2)
C5 C6 C7 C8 -179.87(13)
C6 C7 C8 C9 -0.4(2)
C6 C7 C8 C15 179.23(13)
C7 C8 C9 C10 0.5(2)
C15 C8 C9 C10 -179.12(14)
C8 C9 C10 C1 -0.1(2)
C6 C1 C10 C9 -0.4(2)
C2 C1 C10 C9 179.35(13)

_cod_database_fobs_code 1548988
